data_1515567
loop_
_publ_author_name
'Walter, Marc D.'
'Grunenberg, J\"org'
'White, Peter S.'

_publ_section_title
;
 Reactivity studies on [Cp&#x2032;FeI]2: From iron hydrides to
 P4-activation
;
_journal_issue 11
_journal_name_full 'Chemical Science'
_journal_page_first 2120
_journal_paper_doi 10.1039/c1sc00413a
_journal_volume 2
_journal_year 2011
_chemical_formula_moiety 'C34 H58 Fe2 P4'
_chemical_formula_sum 'C34 H58 Fe2 P4'
_chemical_formula_weight 702.38
_chemical_name_systematic
;
?
;
_space_group_IT_number 19
_symmetry_cell_setting orthorhombic
_symmetry_space_group_name_Hall 'P 2ac 2ab'
_symmetry_space_group_name_H-M 'P 21 21 21'
_atom_sites_solution_hydrogens geom
_atom_sites_solution_primary direct
_atom_sites_solution_secondary difmap
_audit_creation_method SHELXL-97
_cell_angle_alpha 90.00
_cell_angle_beta 90.00
_cell_angle_gamma 90.00
_cell_formula_units_Z 4
_cell_length_a 13.3878(3)
_cell_length_b 13.7768(3)
_cell_length_c 19.6471(4)
_cell_measurement_reflns_used 9996
_cell_measurement_temperature 100(2)
_cell_measurement_theta_max 26.33
_cell_measurement_theta_min 2.36
_cell_volume 3623.73(14)
_computing_cell_refinement 'Bruker SAINT'
_computing_data_collection 'Bruker APEX2'
_computing_data_reduction 'Bruker SAINT'
_computing_molecular_graphics 'Bruker SHELXTL'
_computing_publication_material 'Bruker SHELXTL'
_computing_structure_refinement 'SHELXL-97 (Sheldrick, 2008)'
_computing_structure_solution 'SHELXS-97 (Sheldrick, 2008)'
_diffrn_ambient_temperature 100(2)
_diffrn_measured_fraction_theta_full 1.000
_diffrn_measured_fraction_theta_max 1.000
_diffrn_measurement_device_type 'Bruker APEX-II CCD'
_diffrn_measurement_method '\f and \w scans'
_diffrn_radiation_monochromator graphite
_diffrn_radiation_source 'fine-focus sealed tube'
_diffrn_radiation_type MoK\a
_diffrn_radiation_wavelength 0.71073
_diffrn_reflns_av_R_equivalents 0.0447
_diffrn_reflns_av_sigmaI/netI 0.0419
_diffrn_reflns_limit_h_max 16
_diffrn_reflns_limit_h_min -16
_diffrn_reflns_limit_k_max 17
_diffrn_reflns_limit_k_min -17
_diffrn_reflns_limit_l_max 24
_diffrn_reflns_limit_l_min -24
_diffrn_reflns_number 51726
_diffrn_reflns_theta_full 26.39
_diffrn_reflns_theta_max 26.39
_diffrn_reflns_theta_min 1.81
_diffrn_standards_number 0
_exptl_absorpt_coefficient_mu 0.999
_exptl_absorpt_correction_T_max 0.9518
_exptl_absorpt_correction_T_min 0.7884
_exptl_absorpt_correction_type multi-scan
_exptl_absorpt_process_details '(Blessing, 1995)'
_exptl_crystal_colour red
_exptl_crystal_density_diffrn 1.287
_exptl_crystal_density_method 'not measured'
_exptl_crystal_description block
_exptl_crystal_F_000 1496
_exptl_crystal_size_max 0.25
_exptl_crystal_size_mid 0.20
_exptl_crystal_size_min 0.05
_refine_diff_density_max 0.948
_refine_diff_density_min -0.512
_refine_diff_density_rms 0.066
_refine_ls_abs_structure_details 'Flack H D (1983), Acta Cryst. A39, 876-881'
_refine_ls_abs_structure_Flack 0.00
_refine_ls_extinction_method none
_refine_ls_goodness_of_fit_ref 1.025
_refine_ls_hydrogen_treatment constr
_refine_ls_matrix_type full
_refine_ls_number_parameters 379
_refine_ls_number_reflns 7410
_refine_ls_number_restraints 0
_refine_ls_restrained_S_all 1.025
_refine_ls_R_factor_all 0.0476
_refine_ls_R_factor_gt 0.0388
_refine_ls_shift/su_max 0.001
_refine_ls_shift/su_mean 0.000
_refine_ls_structure_factor_coef Fsqd
_refine_ls_weighting_details 'calc w=1/[\s^2^(Fo^2^)+(0.0392P)^2^+2.5753P] where P=(Fo^2^+2Fc^2^)/3'
_refine_ls_weighting_scheme calc
_refine_ls_wR_factor_gt 0.0845
_refine_ls_wR_factor_ref 0.0879
_reflns_number_gt 6562
_reflns_number_total 7410
_reflns_threshold_expression >2sigma(I)
_cod_data_source_file c1sc00413a.txt
_cod_data_source_block shelxl
_cod_original_sg_symbol_H-M 'P2(1)2(1)2(1) '
_cod_database_code 1515567

loop_
_symmetry_equiv_pos_as_xyz
'x, y, z'
'-x+1/2, -y, z+1/2'
'x+1/2, -y+1/2, -z'
'-x, y+1/2, -z+1/2'

loop_
_atom_site_label
_atom_site_type_symbol
_atom_site_fract_x
_atom_site_fract_y
_atom_site_fract_z
_atom_site_U_iso_or_equiv
_atom_site_adp_type
_atom_site_occupancy
_atom_site_symmetry_multiplicity
_atom_site_calc_flag
_atom_site_refinement_flags
C1 C 0.7247(2) 0.9357(2) 0.29037(16) 0.0165(7) Uani 1 1 d .
C2 C 0.7143(2) 1.0417(2) 0.29060(15) 0.0153(7) Uani 1 1 d .
C3 C 0.6405(2) 1.0633(2) 0.24008(16) 0.0173(7) Uani 1 1 d .
H3 H 0.6170 1.1267 0.2300 0.021 Uiso 1 1 calc R
C4 C 0.6071(2) 0.9780(2) 0.20715(14) 0.0162(6) Uani 1 1 d .
C5 C 0.6572(2) 0.9013(2) 0.23887(16) 0.0174(7) Uani 1 1 d .
H5 H 0.6479 0.8348 0.2278 0.021 Uiso 1 1 calc R
C6 C 0.2589(2) 1.0326(2) 0.44303(15) 0.0150(6) Uani 1 1 d .
C7 C 0.2595(2) 0.9268(2) 0.45218(16) 0.0153(7) Uani 1 1 d .
C8 C 0.3305(2) 0.9075(2) 0.50517(16) 0.0173(7) Uani 1 1 d .
H8 H 0.3463 0.8444 0.5214 0.021 Uiso 1 1 calc R
C9 C 0.3737(2) 0.9929(2) 0.52994(15) 0.0188(7) Uani 1 1 d .
C10 C 0.3308(2) 1.0692(2) 0.49056(16) 0.0171(7) Uani 1 1 d .
H10 H 0.3477 1.1358 0.4952 0.021 Uiso 1 1 calc R
C11 C 0.7993(2) 0.8636(2) 0.32191(17) 0.0210(7) Uani 1 1 d .
C12 C 0.8848(3) 0.8501(3) 0.26966(17) 0.0267(8) Uani 1 1 d .
H12A H 0.9321 0.8015 0.2866 0.040 Uiso 1 1 calc R
H12B H 0.9195 0.9121 0.2631 0.040 Uiso 1 1 calc R
H12C H 0.8569 0.8283 0.2262 0.040 Uiso 1 1 calc R
C13 C 0.8448(3) 0.8921(3) 0.39036(17) 0.0270(8) Uani 1 1 d .
H13A H 0.7914 0.9010 0.4239 0.041 Uiso 1 1 calc R
H13B H 0.8821 0.9529 0.3853 0.041 Uiso 1 1 calc R
H13C H 0.8901 0.8407 0.4058 0.041 Uiso 1 1 calc R
C14 C 0.7501(2) 0.7632(2) 0.33277(17) 0.0226(7) Uani 1 1 d .
H14A H 0.6939 0.7697 0.3644 0.034 Uiso 1 1 calc R
H14B H 0.7994 0.7181 0.3517 0.034 Uiso 1 1 calc R
H14C H 0.7259 0.7383 0.2891 0.034 Uiso 1 1 calc R
C21 C 0.7728(2) 1.1235(2) 0.32521(16) 0.0189(7) Uani 1 1 d .
C22 C 0.8811(3) 1.1208(3) 0.29888(18) 0.0302(9) Uani 1 1 d .
H22A H 0.8810 1.1220 0.2490 0.045 Uiso 1 1 calc R
H22B H 0.9138 1.0613 0.3148 0.045 Uiso 1 1 calc R
H22C H 0.9175 1.1774 0.3161 0.045 Uiso 1 1 calc R
C23 C 0.7298(3) 1.2220(2) 0.30379(19) 0.0297(8) Uani 1 1 d .
H23A H 0.6591 1.2254 0.3165 0.044 Uiso 1 1 calc R
H23B H 0.7363 1.2297 0.2544 0.044 Uiso 1 1 calc R
H23C H 0.7666 1.2741 0.3268 0.044 Uiso 1 1 calc R
C24 C 0.7720(3) 1.1231(3) 0.40372(16) 0.0260(8) Uani 1 1 d .
H24A H 0.7962 1.0604 0.4203 0.039 Uiso 1 1 calc R
H24B H 0.7037 1.1339 0.4200 0.039 Uiso 1 1 calc R
H24C H 0.8155 1.1750 0.4207 0.039 Uiso 1 1 calc R
C41 C 0.5409(2) 0.9732(3) 0.14387(15) 0.0217(7) Uani 1 1 d .
C42 C 0.6083(3) 0.9942(3) 0.08234(16) 0.0335(9) Uani 1 1 d .
H42A H 0.5687 0.9905 0.0405 0.050 Uiso 1 1 calc R
H42B H 0.6622 0.9461 0.0806 0.050 Uiso 1 1 calc R
H42C H 0.6370 1.0593 0.0868 0.050 Uiso 1 1 calc R
C43 C 0.4960(3) 0.8713(3) 0.13674(16) 0.0256(8) Uani 1 1 d .
H43A H 0.4573 0.8557 0.1776 0.038 Uiso 1 1 calc R
H43B H 0.5499 0.8238 0.1312 0.038 Uiso 1 1 calc R
H43C H 0.4522 0.8693 0.0968 0.038 Uiso 1 1 calc R
C44 C 0.4566(3) 1.0481(3) 0.14680(19) 0.0324(9) Uani 1 1 d .
H44A H 0.4159 1.0368 0.1875 0.049 Uiso 1 1 calc R
H44B H 0.4147 1.0420 0.1061 0.049 Uiso 1 1 calc R
H44C H 0.4852 1.1135 0.1487 0.049 Uiso 1 1 calc R
C61 C 0.1913(2) 1.1023(2) 0.40337(16) 0.0166(7) Uani 1 1 d .
C62 C 0.1924(3) 1.0905(2) 0.32550(16) 0.0241(8) Uani 1 1 d .
H62A H 0.1776 1.0229 0.3137 0.036 Uiso 1 1 calc R
H62B H 0.2585 1.1080 0.3079 0.036 Uiso 1 1 calc R
H62C H 0.1418 1.1330 0.3053 0.036 Uiso 1 1 calc R
C63 C 0.0839(2) 1.0912(2) 0.43097(16) 0.0254(7) Uani 1 1 d .
H63A H 0.0850 1.0938 0.4808 0.038 Uiso 1 1 calc R
H63B H 0.0564 1.0287 0.4162 0.038 Uiso 1 1 calc R
H63C H 0.0422 1.1440 0.4134 0.038 Uiso 1 1 calc R
C64 C 0.2225(3) 1.2083(2) 0.41710(19) 0.0260(8) Uani 1 1 d .
H64A H 0.2925 1.2174 0.4038 0.039 Uiso 1 1 calc R
H64B H 0.2150 1.2226 0.4657 0.039 Uiso 1 1 calc R
H64C H 0.1801 1.2521 0.3906 0.039 Uiso 1 1 calc R
C71 C 0.1927(2) 0.8433(2) 0.42765(17) 0.0193(7) Uani 1 1 d .
C72 C 0.2513(2) 0.7471(2) 0.42402(18) 0.0233(7) Uani 1 1 d .
H72A H 0.3057 0.7534 0.3910 0.035 Uiso 1 1 calc R
H72B H 0.2063 0.6947 0.4098 0.035 Uiso 1 1 calc R
H72C H 0.2790 0.7320 0.4690 0.035 Uiso 1 1 calc R
C73 C 0.1076(2) 0.8308(2) 0.48016(16) 0.0236(7) Uani 1 1 d .
H73A H 0.0665 0.7747 0.4676 0.035 Uiso 1 1 calc R
H73B H 0.0661 0.8894 0.4807 0.035 Uiso 1 1 calc R
H73C H 0.1363 0.8203 0.5255 0.035 Uiso 1 1 calc R
C74 C 0.1450(2) 0.8553(2) 0.35692(16) 0.0217(7) Uani 1 1 d .
H74A H 0.1118 0.7948 0.3438 0.033 Uiso 1 1 calc R
H74B H 0.1970 0.8709 0.3235 0.033 Uiso 1 1 calc R
H74C H 0.0959 0.9080 0.3583 0.033 Uiso 1 1 calc R
C91 C 0.4398(2) 1.0061(2) 0.59198(16) 0.0226(7) Uani 1 1 d .
C92 C 0.5067(3) 1.0961(3) 0.58477(18) 0.0351(9) Uani 1 1 d .
H92A H 0.4649 1.1543 0.5813 0.053 Uiso 1 1 calc R
H92B H 0.5478 1.0899 0.5437 0.053 Uiso 1 1 calc R
H92C H 0.5502 1.1014 0.6247 0.053 Uiso 1 1 calc R
C93 C 0.3697(3) 1.0202(3) 0.65349(16) 0.0301(8) Uani 1 1 d .
H93A H 0.3290 0.9617 0.6598 0.045 Uiso 1 1 calc R
H93B H 0.3259 1.0760 0.6452 0.045 Uiso 1 1 calc R
H93C H 0.4095 1.0319 0.6945 0.045 Uiso 1 1 calc R
C94 C 0.5039(3) 0.9166(3) 0.60481(17) 0.0273(8) Uani 1 1 d .
H94A H 0.5471 0.9050 0.5653 0.041 Uiso 1 1 calc R
H94B H 0.4607 0.8602 0.6120 0.041 Uiso 1 1 calc R
H94C H 0.5453 0.9271 0.6453 0.041 Uiso 1 1 calc R
P1 P 0.40946(6) 0.93364(6) 0.31082(4) 0.02118(19) Uani 1 1 d .
P2 P 0.49590(7) 0.84031(7) 0.37417(5) 0.0255(2) Uani 1 1 d .
P3 P 0.57313(6) 0.95143(6) 0.42887(4) 0.0229(2) Uani 1 1 d .
P4 P 0.48385(6) 1.08453(7) 0.36407(4) 0.0209(2) Uani 1 1 d .
Fe1 Fe 0.57710(3) 0.97513(3) 0.31390(2) 0.01582(11) Uani 1 1 d .
Fe2 Fe 0.40188(3) 0.97607(3) 0.42334(2) 0.01621(11) Uani 1 1 d .

loop_
_atom_site_aniso_label
_atom_site_aniso_U_11
_atom_site_aniso_U_22
_atom_site_aniso_U_33
_atom_site_aniso_U_23
_atom_site_aniso_U_13
_atom_site_aniso_U_12
C1 0.0164(15) 0.0158(16) 0.0172(16) 0.0025(13) 0.0023(13) -0.0009(12)
C2 0.0143(14) 0.0159(17) 0.0157(15) 0.0022(13) 0.0024(12) -0.0029(12)
C3 0.0213(17) 0.0134(16) 0.0173(16) 0.0035(13) 0.0038(14) -0.0009(13)
C4 0.0172(14) 0.0169(15) 0.0146(14) 0.0004(14) 0.0038(12) -0.0032(14)
C5 0.0209(17) 0.0161(16) 0.0153(16) -0.0005(14) 0.0015(14) -0.0036(14)
C6 0.0138(14) 0.0167(16) 0.0146(15) -0.0004(14) 0.0017(12) 0.0004(14)
C7 0.0174(15) 0.0121(15) 0.0163(15) -0.0015(13) 0.0006(13) 0.0032(13)
C8 0.0218(16) 0.0156(17) 0.0144(16) 0.0001(13) 0.0014(13) -0.0011(14)
C9 0.0206(15) 0.0200(18) 0.0157(15) -0.0009(13) 0.0015(13) 0.0027(13)
C10 0.0197(16) 0.0123(16) 0.0195(17) -0.0024(13) 0.0021(14) 0.0008(13)
C11 0.0192(17) 0.0229(18) 0.0210(17) -0.0009(15) -0.0011(14) 0.0013(14)
C12 0.0201(17) 0.036(2) 0.0239(18) 0.0001(16) 0.0015(15) 0.0061(16)
C13 0.0263(18) 0.031(2) 0.0242(18) 0.0049(16) -0.0020(15) 0.0047(16)
C14 0.0255(18) 0.0188(17) 0.0236(17) 0.0073(15) 0.0004(15) 0.0050(15)
C21 0.0205(17) 0.0169(16) 0.0194(17) -0.0030(14) 0.0003(14) -0.0044(14)
C22 0.0253(18) 0.037(2) 0.028(2) -0.0051(17) 0.0028(16) -0.0118(16)
C23 0.037(2) 0.0166(17) 0.035(2) -0.0008(16) -0.0007(18) -0.0068(15)
C24 0.0307(19) 0.0268(19) 0.0205(18) -0.0075(15) -0.0013(15) -0.0038(16)
C41 0.0275(16) 0.0207(17) 0.0169(15) 0.0027(16) -0.0051(13) -0.0076(16)
C42 0.043(2) 0.040(2) 0.0178(16) 0.0015(16) -0.0037(15) -0.0152(18)
C43 0.0341(19) 0.0221(19) 0.0205(16) 0.0025(15) -0.0110(16) -0.0068(15)
C44 0.036(2) 0.029(2) 0.032(2) 0.0067(16) -0.0115(16) 0.0019(16)
C61 0.0166(15) 0.0186(17) 0.0146(16) 0.0009(13) -0.0002(13) 0.0017(13)
C62 0.0295(18) 0.0263(18) 0.0164(17) 0.0042(15) -0.0031(15) 0.0064(16)
C63 0.0214(17) 0.0313(19) 0.0234(17) -0.0013(16) 0.0038(15) 0.0063(15)
C64 0.0318(19) 0.0172(17) 0.0291(19) -0.0001(15) -0.0012(17) 0.0073(15)
C71 0.0213(16) 0.0193(16) 0.0175(16) -0.0049(15) 0.0039(14) -0.0033(14)
C72 0.0236(17) 0.0198(17) 0.0264(18) -0.0065(16) -0.0023(16) -0.0023(14)
C73 0.0220(17) 0.0267(18) 0.0220(17) -0.0010(15) 0.0050(15) -0.0053(15)
C74 0.0242(17) 0.0220(18) 0.0188(17) -0.0038(14) -0.0008(14) -0.0038(14)
C91 0.0265(16) 0.0179(17) 0.0233(17) -0.0001(13) -0.0086(13) -0.0022(14)
C92 0.045(2) 0.033(2) 0.0272(19) 0.0003(17) -0.0153(19) -0.0120(18)
C93 0.041(2) 0.0282(19) 0.0212(17) -0.0017(17) -0.0034(15) 0.0072(18)
C94 0.0259(18) 0.035(2) 0.0209(16) -0.0036(17) -0.0058(15) 0.0051(16)
P1 0.0190(4) 0.0238(4) 0.0208(4) -0.0044(4) 0.0030(4) -0.0032(4)
P2 0.0233(5) 0.0160(5) 0.0371(5) 0.0024(4) 0.0106(4) 0.0002(4)
P3 0.0184(4) 0.0298(5) 0.0204(4) 0.0053(4) 0.0019(4) 0.0016(4)
P4 0.0228(4) 0.0152(4) 0.0245(4) 0.0013(4) 0.0058(4) -0.0002(4)
Fe1 0.0173(2) 0.0148(2) 0.0154(2) 0.00075(19) 0.00167(18) -0.0018(2)
Fe2 0.0147(2) 0.0145(2) 0.0194(2) 0.0000(2) 0.00014(18) 0.00032(19)

loop_
_atom_type_symbol
_atom_type_description
_atom_type_scat_dispersion_real
_atom_type_scat_dispersion_imag
_atom_type_scat_source
C C 0.0033 0.0016 'International Tables Vol C Tables 4.2.6.8 and 6.1.1.4'
H H 0.0000 0.0000 'International Tables Vol C Tables 4.2.6.8 and 6.1.1.4'
P P 0.1023 0.0942 'International Tables Vol C Tables 4.2.6.8 and 6.1.1.4'
Fe Fe 0.3463 0.8444 'International Tables Vol C Tables 4.2.6.8 and 6.1.1.4'

loop_
_geom_angle_atom_site_label_1
_geom_angle_atom_site_label_2
_geom_angle_atom_site_label_3
_geom_angle
C5 C1 C2 105.8(3)
C5 C1 C11 118.5(3)
C2 C1 C11 134.6(3)
C5 C1 Fe1 69.46(18)
C2 C1 Fe1 69.72(18)
C11 C1 Fe1 133.5(2)
C3 C2 C1 105.6(3)
C3 C2 C21 120.6(3)
C1 C2 C21 133.3(3)
C3 C2 Fe1 68.79(17)
C1 C2 Fe1 69.44(18)
C21 C2 Fe1 132.1(2)
C4 C3 C2 111.3(3)
C4 C3 Fe1 72.78(17)
C2 C3 Fe1 71.12(17)
C4 C3 H3 124.3
C2 C3 H3 124.3
Fe1 C3 H3 123.3
C5 C4 C3 105.8(3)
C5 C4 C41 127.5(3)
C3 C4 C41 126.3(3)
C5 C4 Fe1 68.81(17)
C3 C4 Fe1 68.00(17)
C41 C4 Fe1 133.6(2)
C4 C5 C1 111.5(3)
C4 C5 Fe1 72.53(18)
C1 C5 Fe1 70.41(18)
C4 C5 H5 124.3
C1 C5 H5 124.3
Fe1 C5 H5 124.3
C10 C6 C7 105.4(3)
C10 C6 C61 120.5(3)
C7 C6 C61 133.5(3)
C10 C6 Fe2 68.80(17)
C7 C6 Fe2 69.49(18)
C61 C6 Fe2 132.5(2)
C8 C7 C6 106.1(3)
C8 C7 C71 118.3(3)
C6 C7 C71 134.6(3)
C8 C7 Fe2 69.78(18)
C6 C7 Fe2 69.61(18)
C71 C7 Fe2 133.3(2)
C9 C8 C7 111.7(3)
C9 C8 Fe2 72.47(18)
C7 C8 Fe2 70.23(17)
C9 C8 H8 124.1
C7 C8 H8 124.1
Fe2 C8 H8 124.7
C8 C9 C10 105.3(3)
C8 C9 C91 128.4(3)
C10 C9 C91 125.7(3)
C8 C9 Fe2 68.97(17)
C10 C9 Fe2 67.68(17)
C91 C9 Fe2 134.1(2)
C9 C10 C6 111.5(3)
C9 C10 Fe2 72.81(18)
C6 C10 Fe2 71.08(17)
C9 C10 H10 124.3
C6 C10 H10 124.3
Fe2 C10 H10 123.4
C13 C11 C1 116.5(3)
C13 C11 C14 106.2(3)
C1 C11 C14 110.9(3)
C13 C11 C12 108.7(3)
C1 C11 C12 106.9(3)
C14 C11 C12 107.4(3)
C11 C12 H12A 109.5
C11 C12 H12B 109.5
H12A C12 H12B 109.5
C11 C12 H12C 109.5
H12A C12 H12C 109.5
H12B C12 H12C 109.5
C11 C13 H13A 109.5
C11 C13 H13B 109.5
H13A C13 H13B 109.5
C11 C13 H13C 109.5
H13A C13 H13C 109.5
H13B C13 H13C 109.5
C11 C14 H14A 109.5
C11 C14 H14B 109.5
H14A C14 H14B 109.5
C11 C14 H14C 109.5
H14A C14 H14C 109.5
H14B C14 H14C 109.5
C2 C21 C23 109.7(3)
C2 C21 C22 108.3(3)
C23 C21 C22 106.4(3)
C2 C21 C24 116.0(3)
C23 C21 C24 105.9(3)
C22 C21 C24 110.0(3)
C21 C22 H22A 109.5
C21 C22 H22B 109.5
H22A C22 H22B 109.5
C21 C22 H22C 109.5
H22A C22 H22C 109.5
H22B C22 H22C 109.5
C21 C23 H23A 109.5
C21 C23 H23B 109.5
H23A C23 H23B 109.5
C21 C23 H23C 109.5
H23A C23 H23C 109.5
H23B C23 H23C 109.5
C21 C24 H24A 109.5
C21 C24 H24B 109.5
H24A C24 H24B 109.5
C21 C24 H24C 109.5
H24A C24 H24C 109.5
H24B C24 H24C 109.5
C4 C41 C44 111.6(3)
C4 C41 C43 110.0(3)
C44 C41 C43 109.4(3)
C4 C41 C42 106.9(2)
C44 C41 C42 109.6(3)
C43 C41 C42 109.3(3)
C41 C42 H42A 109.5
C41 C42 H42B 109.5
H42A C42 H42B 109.5
C41 C42 H42C 109.5
H42A C42 H42C 109.5
H42B C42 H42C 109.5
C41 C43 H43A 109.5
C41 C43 H43B 109.5
H43A C43 H43B 109.5
C41 C43 H43C 109.5
H43A C43 H43C 109.5
H43B C43 H43C 109.5
C41 C44 H44A 109.5
C41 C44 H44B 109.5
H44A C44 H44B 109.5
C41 C44 H44C 109.5
H44A C44 H44C 109.5
H44B C44 H44C 109.5
C6 C61 C62 115.7(3)
C6 C61 C64 110.1(3)
C62 C61 C64 105.8(3)
C6 C61 C63 108.0(2)
C62 C61 C63 110.3(3)
C64 C61 C63 106.6(3)
C61 C62 H62A 109.5
C61 C62 H62B 109.5
H62A C62 H62B 109.5
C61 C62 H62C 109.5
H62A C62 H62C 109.5
H62B C62 H62C 109.5
C61 C63 H63A 109.5
C61 C63 H63B 109.5
H63A C63 H63B 109.5
C61 C63 H63C 109.5
H63A C63 H63C 109.5
H63B C63 H63C 109.5
C61 C64 H64A 109.5
C61 C64 H64B 109.5
H64A C64 H64B 109.5
C61 C64 H64C 109.5
H64A C64 H64C 109.5
H64B C64 H64C 109.5
C7 C71 C74 116.4(3)
C7 C71 C72 111.3(3)
C74 C71 C72 105.2(3)
C7 C71 C73 107.6(3)
C74 C71 C73 108.0(3)
C72 C71 C73 108.1(3)
C71 C72 H72A 109.5
C71 C72 H72B 109.5
H72A C72 H72B 109.5
C71 C72 H72C 109.5
H72A C72 H72C 109.5
H72B C72 H72C 109.5
C71 C73 H73A 109.5
C71 C73 H73B 109.5
H73A C73 H73B 109.5
C71 C73 H73C 109.5
H73A C73 H73C 109.5
H73B C73 H73C 109.5
C71 C74 H74A 109.5
C71 C74 H74B 109.5
H74A C74 H74B 109.5
C71 C74 H74C 109.5
H74A C74 H74C 109.5
H74B C74 H74C 109.5
C9 C91 C94 111.4(3)
C9 C91 C92 111.3(3)
C94 C91 C92 109.9(3)
C9 C91 C93 106.8(3)
C94 C91 C93 108.4(3)
C92 C91 C93 109.0(3)
C91 C92 H92A 109.5
C91 C92 H92B 109.5
H92A C92 H92B 109.5
C91 C92 H92C 109.5
H92A C92 H92C 109.5
H92B C92 H92C 109.5
C91 C93 H93A 109.5
C91 C93 H93B 109.5
H93A C93 H93B 109.5
C91 C93 H93C 109.5
H93A C93 H93C 109.5
H93B C93 H93C 109.5
C91 C94 H94A 109.5
C91 C94 H94B 109.5
H94A C94 H94B 109.5
C91 C94 H94C 109.5
H94A C94 H94C 109.5
H94B C94 H94C 109.5
P2 P1 Fe2 67.30(4)
P2 P1 Fe1 66.89(4)
Fe2 P1 Fe1 87.40(3)
P2 P1 P4 92.32(4)
Fe2 P1 P4 53.74(3)
Fe1 P1 P4 53.52(3)
P1 P2 P3 97.14(5)
P1 P2 Fe2 59.42(3)
P3 P2 Fe2 60.26(3)
P1 P2 Fe1 60.17(3)
P3 P2 Fe1 59.12(3)
Fe2 P2 Fe1 80.82(3)
P2 P3 Fe1 67.43(4)
P2 P3 Fe2 66.62(4)
Fe1 P3 Fe2 87.46(3)
P2 P3 P4 92.15(5)
Fe1 P3 P4 53.84(3)
Fe2 P3 P4 53.42(3)
Fe2 P4 Fe1 93.17(4)
Fe2 P4 P1 57.46(3)
Fe1 P4 P1 58.22(3)
Fe2 P4 P3 58.32(3)
Fe1 P4 P3 57.26(3)
P1 P4 P3 78.39(4)
C3 Fe1 C5 65.24(12)
C3 Fe1 C1 67.18(12)
C5 Fe1 C1 40.13(12)
C3 Fe1 C2 40.08(12)
C5 Fe1 C2 67.06(12)
C1 Fe1 C2 40.84(12)
C3 Fe1 C4 39.22(12)
C5 Fe1 C4 38.65(12)
C1 Fe1 C4 67.16(12)
C2 Fe1 C4 67.31(12)
C3 Fe1 P4 98.34(9)
C5 Fe1 P4 161.00(9)
C1 Fe1 P4 144.35(9)
C2 Fe1 P4 107.18(9)
C4 Fe1 P4 122.42(9)
C3 Fe1 P3 141.77(9)
C5 Fe1 P3 129.86(9)
C1 Fe1 P3 101.70(9)
C2 Fe1 P3 107.34(9)
C4 Fe1 P3 168.14(9)
P4 Fe1 P3 68.90(3)
C3 Fe1 P1 121.52(9)
C5 Fe1 P1 111.04(9)
C1 Fe1 P1 147.33(9)
C2 Fe1 P1 161.40(9)
C4 Fe1 P1 99.26(8)
P4 Fe1 P1 68.26(3)
P3 Fe1 P1 88.17(3)
C3 Fe1 P2 164.00(9)
C5 Fe1 P2 101.50(9)
C1 Fe1 P2 109.09(9)
C2 Fe1 P2 145.20(9)
C4 Fe1 P2 124.79(9)
P4 Fe1 P2 92.93(3)
P3 Fe1 P2 53.46(3)
P1 Fe1 P2 52.94(3)
C10 Fe2 C8 65.22(12)
C10 Fe2 C7 67.13(12)
C8 Fe2 C7 39.99(12)
C10 Fe2 C6 40.12(12)
C8 Fe2 C6 67.09(12)
C7 Fe2 C6 40.89(11)
C10 Fe2 C9 39.52(12)
C8 Fe2 C9 38.56(12)
C7 Fe2 C9 67.15(12)
C6 Fe2 C9 67.64(11)
C10 Fe2 P4 98.44(9)
C8 Fe2 P4 160.82(9)
C7 Fe2 P4 144.94(9)
C6 Fe2 P4 107.54(9)
C9 Fe2 P4 122.31(9)
C10 Fe2 P1 142.54(9)
C8 Fe2 P1 130.25(9)
C7 Fe2 P1 102.60(9)
C6 Fe2 P1 108.21(9)
C9 Fe2 P1 168.66(9)
P4 Fe2 P1 68.80(3)
C10 Fe2 P3 120.98(10)
C8 Fe2 P3 110.41(9)
C7 Fe2 P3 146.78(9)
C6 Fe2 P3 160.95(9)
C9 Fe2 P3 98.28(8)
P4 Fe2 P3 68.25(3)
P1 Fe2 P3 87.94(3)
C10 Fe2 P2 163.47(9)
C8 Fe2 P2 101.09(9)
C7 Fe2 P2 108.99(9)
C6 Fe2 P2 145.30(9)
C9 Fe2 P2 123.96(9)
P4 Fe2 P2 93.08(3)
P1 Fe2 P2 53.28(3)
P3 Fe2 P2 53.11(3)

loop_
_geom_bond_atom_site_label_1
_geom_bond_atom_site_label_2
_geom_bond_distance
C1 C5 1.437(4)
C1 C2 1.467(4)
C1 C11 1.540(4)
C1 Fe1 2.100(3)
C2 C3 1.432(4)
C2 C21 1.530(4)
C2 Fe1 2.104(3)
C3 C4 1.414(4)
C3 Fe1 2.073(3)
C3 H3 0.9500
C4 C5 1.399(5)
C4 C41 1.528(4)
C4 Fe1 2.136(3)
C5 Fe1 2.088(3)
C5 H5 0.9500
C6 C10 1.433(4)
C6 C7 1.469(4)
C6 C61 1.532(4)
C6 Fe2 2.103(3)
C7 C8 1.435(4)
C7 C71 1.535(4)
C7 Fe2 2.101(3)
C8 C9 1.399(4)
C8 Fe2 2.095(3)
C8 H8 0.9500
C9 C10 1.426(4)
C9 C91 1.517(4)
C9 Fe2 2.141(3)
C10 Fe2 2.073(3)
C10 H10 0.9500
C11 C13 1.528(5)
C11 C14 1.546(4)
C11 C12 1.549(5)
C12 H12A 0.9800
C12 H12B 0.9800
C12 H12C 0.9800
C13 H13A 0.9800
C13 H13B 0.9800
C13 H13C 0.9800
C14 H14A 0.9800
C14 H14B 0.9800
C14 H14C 0.9800
C21 C23 1.534(5)
C21 C22 1.540(5)
C21 C24 1.543(4)
C22 H22A 0.9800
C22 H22B 0.9800
C22 H22C 0.9800
C23 H23A 0.9800
C23 H23B 0.9800
C23 H23C 0.9800
C24 H24A 0.9800
C24 H24B 0.9800
C24 H24C 0.9800
C41 C44 1.531(5)
C41 C43 1.533(5)
C41 C42 1.536(4)
C42 H42A 0.9800
C42 H42B 0.9800
C42 H42C 0.9800
C43 H43A 0.9800
C43 H43B 0.9800
C43 H43C 0.9800
C44 H44A 0.9800
C44 H44B 0.9800
C44 H44C 0.9800
C61 C62 1.539(4)
C61 C64 1.542(4)
C61 C63 1.544(4)
C62 H62A 0.9800
C62 H62B 0.9800
C62 H62C 0.9800
C63 H63A 0.9800
C63 H63B 0.9800
C63 H63C 0.9800
C64 H64A 0.9800
C64 H64B 0.9800
C64 H64C 0.9800
C71 C74 1.538(4)
C71 C72 1.541(4)
C71 C73 1.547(4)
C72 H72A 0.9800
C72 H72B 0.9800
C72 H72C 0.9800
C73 H73A 0.9800
C73 H73B 0.9800
C73 H73C 0.9800
C74 H74A 0.9800
C74 H74B 0.9800
C74 H74C 0.9800
C91 C94 1.524(5)
C91 C92 1.536(5)
C91 C93 1.543(5)
C92 H92A 0.9800
C92 H92B 0.9800
C92 H92C 0.9800
C93 H93A 0.9800
C93 H93B 0.9800
C93 H93C 0.9800
C94 H94A 0.9800
C94 H94B 0.9800
C94 H94C 0.9800
P1 P2 2.1311(13)
P1 Fe2 2.2889(9)
P1 Fe1 2.3167(9)
P1 P4 2.5314(12)
P2 P3 2.1371(13)
P2 Fe2 2.4526(10)
P2 Fe1 2.4563(10)
P3 Fe1 2.2829(9)
P3 Fe2 2.3201(9)
P3 P4 2.5322(12)
P4 Fe2 2.1893(10)
P4 Fe1 2.1913(10)

loop_
_geom_torsion_atom_site_label_1
_geom_torsion_atom_site_label_2
_geom_torsion_atom_site_label_3
_geom_torsion_atom_site_label_4
_geom_torsion
C5 C1 C2 C3 0.8(3)
C11 C1 C2 C3 168.6(3)
Fe1 C1 C2 C3 -59.6(2)
C5 C1 C2 C21 -170.4(3)
C11 C1 C2 C21 -2.7(6)
Fe1 C1 C2 C21 129.1(4)
C5 C1 C2 Fe1 60.5(2)
C11 C1 C2 Fe1 -131.8(4)
C1 C2 C3 C4 -2.0(4)
C21 C2 C3 C4 170.7(3)
Fe1 C2 C3 C4 -62.0(2)
C1 C2 C3 Fe1 60.0(2)
C21 C2 C3 Fe1 -127.3(3)
C2 C3 C4 C5 2.3(3)
Fe1 C3 C4 C5 -58.7(2)
C2 C3 C4 C41 -170.3(3)
Fe1 C3 C4 C41 128.7(3)
C2 C3 C4 Fe1 61.0(2)
C3 C4 C5 C1 -1.7(3)
C41 C4 C5 C1 170.7(3)
Fe1 C4 C5 C1 -59.9(2)
C3 C4 C5 Fe1 58.2(2)
C41 C4 C5 Fe1 -129.3(3)
C2 C1 C5 C4 0.5(4)
C11 C1 C5 C4 -169.5(3)
Fe1 C1 C5 C4 61.2(2)
C2 C1 C5 Fe1 -60.6(2)
C11 C1 C5 Fe1 129.3(3)
C10 C6 C7 C8 0.8(3)
C61 C6 C7 C8 -169.6(3)
Fe2 C6 C7 C8 60.6(2)
C10 C6 C7 C71 168.8(3)
C61 C6 C7 C71 -1.6(6)
Fe2 C6 C7 C71 -131.4(4)
C10 C6 C7 Fe2 -59.8(2)
C61 C6 C7 Fe2 129.8(3)
C6 C7 C8 C9 0.3(4)
C71 C7 C8 C9 -170.0(3)
Fe2 C7 C8 C9 60.8(2)
C6 C7 C8 Fe2 -60.5(2)
C71 C7 C8 Fe2 129.2(3)
C7 C8 C9 C10 -1.3(3)
Fe2 C8 C9 C10 58.2(2)
C7 C8 C9 C91 170.2(3)
Fe2 C8 C9 C91 -130.3(3)
C7 C8 C9 Fe2 -59.5(2)
C8 C9 C10 C6 1.9(3)
C91 C9 C10 C6 -169.9(3)
Fe2 C9 C10 C6 60.9(2)
C8 C9 C10 Fe2 -59.0(2)
C91 C9 C10 Fe2 129.2(3)
C7 C6 C10 C9 -1.7(3)
C61 C6 C10 C9 170.3(3)
Fe2 C6 C10 C9 -61.9(2)
C7 C6 C10 Fe2 60.2(2)
C61 C6 C10 Fe2 -127.8(3)
C5 C1 C11 C13 -160.7(3)
C2 C1 C11 C13 32.8(5)
Fe1 C1 C11 C13 -72.7(4)
C5 C1 C11 C14 -39.2(4)
C2 C1 C11 C14 154.3(4)
Fe1 C1 C11 C14 48.9(4)
C5 C1 C11 C12 77.6(4)
C2 C1 C11 C12 -88.9(4)
Fe1 C1 C11 C12 165.6(2)
C3 C2 C21 C23 7.0(4)
C1 C2 C21 C23 177.3(3)
Fe1 C2 C21 C23 -81.1(3)
C3 C2 C21 C22 -108.7(3)
C1 C2 C21 C22 61.5(4)
Fe1 C2 C21 C22 163.1(2)
C3 C2 C21 C24 127.0(3)
C1 C2 C21 C24 -62.7(5)
Fe1 C2 C21 C24 38.9(4)
C5 C4 C41 C44 147.6(3)
C3 C4 C41 C44 -41.4(4)
Fe1 C4 C41 C44 51.8(4)
C5 C4 C41 C43 26.0(4)
C3 C4 C41 C43 -163.0(3)
Fe1 C4 C41 C43 -69.7(4)
C5 C4 C41 C42 -92.6(4)
C3 C4 C41 C42 78.4(4)
Fe1 C4 C41 C42 171.7(3)
C10 C6 C61 C62 126.3(3)
C7 C6 C61 C62 -64.4(5)
Fe2 C6 C61 C62 37.9(4)
C10 C6 C61 C64 6.4(4)
C7 C6 C61 C64 175.7(3)
Fe2 C6 C61 C64 -81.9(3)
C10 C6 C61 C63 -109.6(3)
C7 C6 C61 C63 59.7(4)
Fe2 C6 C61 C63 162.1(2)
C8 C7 C71 C74 -159.7(3)
C6 C7 C71 C74 33.4(5)
Fe2 C7 C71 C74 -71.5(4)
C8 C7 C71 C72 -39.2(4)
C6 C7 C71 C72 153.9(4)
Fe2 C7 C71 C72 49.0(4)
C8 C7 C71 C73 79.0(3)
C6 C7 C71 C73 -87.9(4)
Fe2 C7 C71 C73 167.2(2)
C8 C9 C91 C94 32.2(4)
C10 C9 C91 C94 -157.9(3)
Fe2 C9 C91 C94 -65.3(4)
C8 C9 C91 C92 155.2(3)
C10 C9 C91 C92 -34.9(4)
Fe2 C9 C91 C92 57.6(4)
C8 C9 C91 C93 -85.9(4)
C10 C9 C91 C93 83.9(4)
Fe2 C9 C91 C93 176.5(3)
Fe2 P1 P2 P3 -49.11(4)
Fe1 P1 P2 P3 48.08(4)
P4 P1 P2 P3 -0.30(4)
Fe1 P1 P2 Fe2 97.19(3)
P4 P1 P2 Fe2 48.81(3)
Fe2 P1 P2 Fe1 -97.19(3)
P4 P1 P2 Fe1 -48.38(3)
P1 P2 P3 Fe1 -48.77(4)
Fe2 P2 P3 Fe1 -97.32(3)
P1 P2 P3 Fe2 48.55(4)
Fe1 P2 P3 Fe2 97.32(3)
P1 P2 P3 P4 0.30(4)
Fe2 P2 P3 P4 -48.25(3)
Fe1 P2 P3 P4 49.08(3)
P2 P1 P4 Fe2 -59.42(4)
Fe1 P1 P4 Fe2 -118.19(4)
P2 P1 P4 Fe1 58.77(4)
Fe2 P1 P4 Fe1 118.19(4)
P2 P1 P4 P3 0.26(4)
Fe2 P1 P4 P3 59.68(3)
Fe1 P1 P4 P3 -58.52(3)
P2 P3 P4 Fe2 58.51(4)
Fe1 P3 P4 Fe2 118.30(4)
P2 P3 P4 Fe1 -59.79(4)
Fe2 P3 P4 Fe1 -118.30(4)
P2 P3 P4 P1 -0.26(4)
Fe1 P3 P4 P1 59.53(3)
Fe2 P3 P4 P1 -58.77(3)
C4 C3 Fe1 C5 37.35(17)
C2 C3 Fe1 C5 -83.2(2)
C4 C3 Fe1 C1 81.34(19)
C2 C3 Fe1 C1 -39.21(18)
C4 C3 Fe1 C2 120.6(3)
C2 C3 Fe1 C4 -120.6(3)
C4 C3 Fe1 P4 -132.63(16)
C2 C3 Fe1 P4 106.82(17)
C4 C3 Fe1 P3 161.06(14)
C2 C3 Fe1 P3 40.5(2)
C4 C3 Fe1 P1 -63.07(19)
C2 C3 Fe1 P1 176.37(14)
C4 C3 Fe1 P2 1.7(4)
C2 C3 Fe1 P2 -118.9(3)
C4 C5 Fe1 C3 -37.89(18)
C1 C5 Fe1 C3 83.4(2)
C4 C5 Fe1 C1 -121.3(3)
C4 C5 Fe1 C2 -81.86(19)
C1 C5 Fe1 C2 39.40(19)
C1 C5 Fe1 C4 121.3(3)
C4 C5 Fe1 P4 -6.0(4)
C1 C5 Fe1 P4 115.3(3)
C4 C5 Fe1 P3 -175.77(14)
C1 C5 Fe1 P3 -54.5(2)
C4 C5 Fe1 P1 78.17(18)
C1 C5 Fe1 P1 -160.56(16)
C4 C5 Fe1 P2 132.67(16)
C1 C5 Fe1 P2 -106.06(17)
C5 C1 Fe1 C3 -78.11(19)
C2 C1 Fe1 C3 38.50(19)
C11 C1 Fe1 C3 171.5(3)
C2 C1 Fe1 C5 116.6(3)
C11 C1 Fe1 C5 -110.4(4)
C5 C1 Fe1 C2 -116.6(3)
C11 C1 Fe1 C2 133.0(4)
C5 C1 Fe1 C4 -35.40(18)
C2 C1 Fe1 C4 81.2(2)
C11 C1 Fe1 C4 -145.8(3)
C5 C1 Fe1 P4 -149.66(16)
C2 C1 Fe1 P4 -33.0(3)
C11 C1 Fe1 P4 100.0(3)
C5 C1 Fe1 P3 140.34(17)
C2 C1 Fe1 P3 -103.05(18)
C11 C1 Fe1 P3 30.0(3)
C5 C1 Fe1 P1 35.1(3)
C2 C1 Fe1 P1 151.74(15)
C11 C1 Fe1 P1 -75.2(4)
C5 C1 Fe1 P2 85.21(18)
C2 C1 Fe1 P2 -158.17(16)
C11 C1 Fe1 P2 -25.1(3)
C1 C2 Fe1 C3 -117.0(3)
C21 C2 Fe1 C3 112.6(4)
C3 C2 Fe1 C5 78.25(19)
C1 C2 Fe1 C5 -38.73(19)
C21 C2 Fe1 C5 -169.1(3)
C3 C2 Fe1 C1 117.0(3)
C21 C2 Fe1 C1 -130.4(4)
C3 C2 Fe1 C4 36.17(18)
C1 C2 Fe1 C4 -80.8(2)
C21 C2 Fe1 C4 148.8(3)
C3 C2 Fe1 P4 -82.45(17)
C1 C2 Fe1 P4 160.57(17)
C21 C2 Fe1 P4 30.2(3)
C3 C2 Fe1 P3 -155.10(16)
C1 C2 Fe1 P3 87.92(18)
C21 C2 Fe1 P3 -42.5(3)
C3 C2 Fe1 P1 -9.7(4)
C1 C2 Fe1 P1 -126.7(3)
C21 C2 Fe1 P1 102.9(4)
C3 C2 Fe1 P2 154.98(15)
C1 C2 Fe1 P2 38.0(3)
C21 C2 Fe1 P2 -92.4(3)
C5 C4 Fe1 C3 118.1(2)
C41 C4 Fe1 C3 -119.8(4)
C3 C4 Fe1 C5 -118.1(2)
C41 C4 Fe1 C5 122.1(4)
C5 C4 Fe1 C1 36.71(18)
C3 C4 Fe1 C1 -81.40(19)
C41 C4 Fe1 C1 158.8(3)
C5 C4 Fe1 C2 81.17(19)
C3 C4 Fe1 C2 -36.94(18)
C41 C4 Fe1 C2 -156.7(3)
C5 C4 Fe1 P4 177.69(15)
C3 C4 Fe1 P4 59.58(19)
C41 C4 Fe1 P4 -60.2(3)
C5 C4 Fe1 P3 16.0(5)
C3 C4 Fe1 P3 -102.1(4)
C41 C4 Fe1 P3 138.1(3)
C5 C4 Fe1 P1 -112.25(17)
C3 C4 Fe1 P1 129.64(17)
C41 C4 Fe1 P1 9.9(3)
C5 C4 Fe1 P2 -61.3(2)
C3 C4 Fe1 P2 -179.43(15)
C41 C4 Fe1 P2 60.8(3)
Fe2 P4 Fe1 C3 168.77(10)
P1 P4 Fe1 C3 120.69(10)
P3 P4 Fe1 C3 -142.60(10)
Fe2 P4 Fe1 C5 139.8(3)
P1 P4 Fe1 C5 91.7(3)
P3 P4 Fe1 C5 -171.6(3)
Fe2 P4 Fe1 C1 -129.14(15)
P1 P4 Fe1 C1 -177.22(16)
P3 P4 Fe1 C1 -80.51(16)
Fe2 P4 Fe1 C2 -151.05(9)
P1 P4 Fe1 C2 160.86(9)
P3 P4 Fe1 C2 -102.42(9)
Fe2 P4 Fe1 C4 135.33(10)
P1 P4 Fe1 C4 87.25(10)
P3 P4 Fe1 C4 -176.04(10)
Fe2 P4 Fe1 P3 -48.63(3)
P1 P4 Fe1 P3 -96.72(4)
Fe2 P4 Fe1 P1 48.09(3)
P3 P4 Fe1 P1 96.72(4)
Fe2 P4 Fe1 P2 0.16(4)
P1 P4 Fe1 P2 -47.93(3)
P3 P4 Fe1 P2 48.79(3)
P2 P3 Fe1 C3 -173.05(15)
Fe2 P3 Fe1 C3 121.26(15)
P4 P3 Fe1 C3 76.20(15)
P2 P3 Fe1 C5 -72.81(12)
Fe2 P3 Fe1 C5 -138.49(12)
P4 P3 Fe1 C5 176.45(12)
P2 P3 Fe1 C1 -105.21(9)
Fe2 P3 Fe1 C1 -170.90(9)
P4 P3 Fe1 C1 144.05(9)
P2 P3 Fe1 C2 -147.07(9)
Fe2 P3 Fe1 C2 147.24(9)
P4 P3 Fe1 C2 102.19(9)
P2 P3 Fe1 C4 -85.8(4)
Fe2 P3 Fe1 C4 -151.4(4)
P4 P3 Fe1 C4 163.5(4)
P2 P3 Fe1 P4 110.74(4)
Fe2 P3 Fe1 P4 45.05(3)
P2 P3 Fe1 P1 43.38(4)
Fe2 P3 Fe1 P1 -22.31(3)
P4 P3 Fe1 P1 -67.36(3)
Fe2 P3 Fe1 P2 -65.69(3)
P4 P3 Fe1 P2 -110.74(4)
P2 P1 Fe1 C3 161.79(11)
Fe2 P1 Fe1 C3 -131.83(11)
P4 P1 Fe1 C3 -86.48(11)
P2 P1 Fe1 C5 88.68(10)
Fe2 P1 Fe1 C5 155.06(10)
P4 P1 Fe1 C5 -159.59(10)
P2 P1 Fe1 C1 65.28(17)
Fe2 P1 Fe1 C1 131.65(16)
P4 P1 Fe1 C1 177.00(17)
P2 P1 Fe1 C2 169.1(3)
Fe2 P1 Fe1 C2 -124.5(3)
P4 P1 Fe1 C2 -79.1(3)
P2 P1 Fe1 C4 126.96(9)
Fe2 P1 Fe1 C4 -166.66(9)
P4 P1 Fe1 C4 -121.32(9)
P2 P1 Fe1 P4 -111.73(4)
Fe2 P1 Fe1 P4 -45.35(3)
P2 P1 Fe1 P3 -43.75(4)
Fe2 P1 Fe1 P3 22.63(3)
P4 P1 Fe1 P3 67.98(4)
Fe2 P1 Fe1 P2 66.38(4)
P4 P1 Fe1 P2 111.73(4)
P1 P2 Fe1 C3 -75.1(3)
P3 P2 Fe1 C3 164.2(3)
Fe2 P2 Fe1 C3 -135.0(3)
P1 P2 Fe1 C5 -107.79(10)
P3 P2 Fe1 C5 131.55(10)
Fe2 P2 Fe1 C5 -167.71(9)
P1 P2 Fe1 C1 -148.74(10)
P3 P2 Fe1 C1 90.60(10)
Fe2 P2 Fe1 C1 151.35(9)
P1 P2 Fe1 C2 -173.96(15)
P3 P2 Fe1 C2 65.39(16)
Fe2 P2 Fe1 C2 126.13(15)
P1 P2 Fe1 C4 -73.79(10)
P3 P2 Fe1 C4 165.55(10)
Fe2 P2 Fe1 C4 -133.71(10)
P1 P2 Fe1 P4 59.77(4)
P3 P2 Fe1 P4 -60.88(4)
Fe2 P2 Fe1 P4 -0.14(3)
P1 P2 Fe1 P3 120.65(5)
Fe2 P2 Fe1 P3 60.74(3)
P3 P2 Fe1 P1 -120.65(5)
Fe2 P2 Fe1 P1 -59.91(3)
C9 C10 Fe2 C8 37.46(17)
C6 C10 Fe2 C8 -83.3(2)
C9 C10 Fe2 C7 81.31(19)
C6 C10 Fe2 C7 -39.41(18)
C9 C10 Fe2 C6 120.7(3)
C6 C10 Fe2 C9 -120.7(3)
C9 C10 Fe2 P4 -132.02(17)
C6 C10 Fe2 P4 107.26(17)
C9 C10 Fe2 P1 162.03(14)
C6 C10 Fe2 P1 41.3(2)
C9 C10 Fe2 P3 -62.37(19)
C6 C10 Fe2 P3 176.91(14)
C9 C10 Fe2 P2 1.7(4)
C6 C10 Fe2 P2 -119.1(3)
C9 C8 Fe2 C10 -38.38(18)
C7 C8 Fe2 C10 83.4(2)
C9 C8 Fe2 C7 -121.7(3)
C9 C8 Fe2 C6 -82.38(19)
C7 C8 Fe2 C6 39.36(18)
C7 C8 Fe2 C9 121.7(3)
C9 C8 Fe2 P4 -5.0(4)
C7 C8 Fe2 P4 116.7(3)
C9 C8 Fe2 P1 -177.37(14)
C7 C8 Fe2 P1 -55.6(2)
C9 C8 Fe2 P3 77.28(18)
C7 C8 Fe2 P3 -160.98(15)
C9 C8 Fe2 P2 131.85(17)
C7 C8 Fe2 P2 -106.41(17)
C8 C7 Fe2 C10 -78.2(2)
C6 C7 Fe2 C10 38.67(18)
C71 C7 Fe2 C10 171.5(3)
C6 C7 Fe2 C8 116.8(3)
C71 C7 Fe2 C8 -110.4(4)
C8 C7 Fe2 C6 -116.8(3)
C71 C7 Fe2 C6 132.8(4)
C8 C7 Fe2 C9 -35.12(18)
C6 C7 Fe2 C9 81.72(19)
C71 C7 Fe2 C9 -145.5(3)
C8 C7 Fe2 P4 -149.27(16)
C6 C7 Fe2 P4 -32.4(3)
C71 C7 Fe2 P4 100.4(3)
C8 C7 Fe2 P1 139.79(16)
C6 C7 Fe2 P1 -103.37(17)
C71 C7 Fe2 P1 29.4(3)
C8 C7 Fe2 P3 33.9(3)
C6 C7 Fe2 P3 150.73(15)
C71 C7 Fe2 P3 -76.5(3)
C8 C7 Fe2 P2 84.61(18)
C6 C7 Fe2 P2 -158.55(15)
C71 C7 Fe2 P2 -25.8(3)
C7 C6 Fe2 C10 -116.7(3)
C61 C6 Fe2 C10 112.5(4)
C10 C6 Fe2 C8 78.18(19)
C7 C6 Fe2 C8 -38.50(18)
C61 C6 Fe2 C8 -169.3(3)
C10 C6 Fe2 C7 116.7(3)
C61 C6 Fe2 C7 -130.8(4)
C10 C6 Fe2 C9 36.26(18)
C7 C6 Fe2 C9 -80.42(19)
C61 C6 Fe2 C9 148.8(3)
C10 C6 Fe2 P4 -82.17(17)
C7 C6 Fe2 P4 161.15(16)
C61 C6 Fe2 P4 30.3(3)
C10 C6 Fe2 P1 -154.99(16)
C7 C6 Fe2 P1 88.33(17)
C61 C6 Fe2 P1 -42.5(3)
C10 C6 Fe2 P3 -8.2(4)
C7 C6 Fe2 P3 -124.8(3)
C61 C6 Fe2 P3 104.4(3)
C10 C6 Fe2 P2 154.09(16)
C7 C6 Fe2 P2 37.4(3)
C61 C6 Fe2 P2 -93.4(3)
C8 C9 Fe2 C10 117.6(3)
C91 C9 Fe2 C10 -118.7(4)
C10 C9 Fe2 C8 -117.6(3)
C91 C9 Fe2 C8 123.7(4)
C8 C9 Fe2 C7 36.38(18)
C10 C9 Fe2 C7 -81.27(19)
C91 C9 Fe2 C7 160.1(3)
C8 C9 Fe2 C6 80.8(2)
C10 C9 Fe2 C6 -36.80(18)
C91 C9 Fe2 C6 -155.5(3)
C8 C9 Fe2 P4 178.05(16)
C10 C9 Fe2 P4 60.40(19)
C91 C9 Fe2 P4 -58.3(3)
C8 C9 Fe2 P1 10.3(6)
C10 C9 Fe2 P1 -107.4(5)
C91 C9 Fe2 P1 133.9(4)
C8 C9 Fe2 P3 -112.50(18)
C10 C9 Fe2 P3 129.86(17)
C91 C9 Fe2 P3 11.2(3)
C8 C9 Fe2 P2 -61.8(2)
C10 C9 Fe2 P2 -179.43(15)
C91 C9 Fe2 P2 61.9(3)
Fe1 P4 Fe2 C10 167.95(10)
P1 P4 Fe2 C10 -143.43(10)
P3 P4 Fe2 C10 120.07(10)
Fe1 P4 Fe2 C8 137.6(3)
P1 P4 Fe2 C8 -173.7(3)
P3 P4 Fe2 C8 89.8(3)
Fe1 P4 Fe2 C7 -130.26(15)
P1 P4 Fe2 C7 -81.64(15)
P3 P4 Fe2 C7 -178.14(15)
Fe1 P4 Fe2 C6 -151.86(9)
P1 P4 Fe2 C6 -103.24(9)
P3 P4 Fe2 C6 160.26(9)
Fe1 P4 Fe2 C9 133.94(10)
P1 P4 Fe2 C9 -177.44(10)
P3 P4 Fe2 C9 86.06(10)
Fe1 P4 Fe2 P1 -48.62(3)
P3 P4 Fe2 P1 -96.50(4)
Fe1 P4 Fe2 P3 47.88(3)
P1 P4 Fe2 P3 96.50(4)
Fe1 P4 Fe2 P2 -0.16(4)
P1 P4 Fe2 P2 48.46(3)
P3 P4 Fe2 P2 -48.04(4)
P2 P1 Fe2 C10 -173.15(15)
Fe1 P1 Fe2 C10 120.86(15)
P4 P1 Fe2 C10 75.67(15)
P2 P1 Fe2 C8 -71.52(12)
Fe1 P1 Fe2 C8 -137.51(12)
P4 P1 Fe2 C8 177.31(12)
P2 P1 Fe2 C7 -104.44(9)
Fe1 P1 Fe2 C7 -170.43(9)
P4 P1 Fe2 C7 144.38(9)
P2 P1 Fe2 C6 -146.55(9)
Fe1 P1 Fe2 C6 147.46(9)
P4 P1 Fe2 C6 102.27(9)
P2 P1 Fe2 C9 -79.9(4)
Fe1 P1 Fe2 C9 -145.9(4)
P4 P1 Fe2 C9 168.9(4)
P2 P1 Fe2 P4 111.18(4)
Fe1 P1 Fe2 P4 45.19(3)
P2 P1 Fe2 P3 43.74(4)
Fe1 P1 Fe2 P3 -22.25(3)
P4 P1 Fe2 P3 -67.44(4)
Fe1 P1 Fe2 P2 -65.99(3)
P4 P1 Fe2 P2 -111.18(4)
P2 P3 Fe2 C10 161.35(11)
Fe1 P3 Fe2 C10 -132.20(11)
P4 P3 Fe2 C10 -86.83(11)
P2 P3 Fe2 C8 88.70(10)
Fe1 P3 Fe2 C8 155.16(9)
P4 P3 Fe2 C8 -159.48(10)
P2 P3 Fe2 C7 66.23(16)
Fe1 P3 Fe2 C7 132.68(16)
P4 P3 Fe2 C7 178.05(16)
P2 P3 Fe2 C6 167.5(3)
Fe1 P3 Fe2 C6 -126.1(3)
P4 P3 Fe2 C6 -80.7(3)
P2 P3 Fe2 C9 126.62(9)
Fe1 P3 Fe2 C9 -166.93(9)
P4 P3 Fe2 C9 -121.56(9)
P2 P3 Fe2 P4 -111.82(4)
Fe1 P3 Fe2 P4 -45.36(3)
P2 P3 Fe2 P1 -43.86(4)
Fe1 P3 Fe2 P1 22.60(3)
P4 P3 Fe2 P1 67.96(4)
Fe1 P3 Fe2 P2 66.46(4)
P4 P3 Fe2 P2 111.82(4)
P1 P2 Fe2 C10 165.2(3)
P3 P2 Fe2 C10 -74.5(3)
Fe1 P2 Fe2 C10 -134.1(3)
P1 P2 Fe2 C8 132.47(9)
P3 P2 Fe2 C8 -107.29(9)
Fe1 P2 Fe2 C8 -166.86(9)
P1 P2 Fe2 C7 91.78(10)
P3 P2 Fe2 C7 -147.98(10)
Fe1 P2 Fe2 C7 152.45(9)
P1 P2 Fe2 C6 66.90(15)
P3 P2 Fe2 C6 -172.85(15)
Fe1 P2 Fe2 C6 127.58(15)
P1 P2 Fe2 C9 166.51(10)
P3 P2 Fe2 C9 -73.25(11)
Fe1 P2 Fe2 C9 -132.82(10)
P1 P2 Fe2 P4 -60.53(4)
P3 P2 Fe2 P4 59.71(4)
Fe1 P2 Fe2 P4 0.14(3)
P3 P2 Fe2 P1 120.25(5)
Fe1 P2 Fe2 P1 60.67(3)
P1 P2 Fe2 P3 -120.25(5)
Fe1 P2 Fe2 P3 -59.57(3)
